data_7251550
loop_
_publ_author_name
'Churakov, Andrei V.'
'Mel'nik, Elena A.'
'Egorov, Pavel A.'
'Mikhaylov, Alexey A.'
'Tripol'skaya, Tatiana A.'
'Lev, Ovadia'
'Prikhodchenko, Petr V.'

_publ_section_title
;
 Anion-directed architectures in amine halide peroxosolvates: role of
 H2O2/H2O competition in crystal engineering
;
_journal_issue 7
_journal_name_full CrystEngComm
_journal_page_first 1225
_journal_page_last 1237
_journal_paper_doi 10.1039/D5CE01038A
_journal_volume 28
_journal_year 2026
_chemical_formula_moiety 'C4 H12 N2, H2 O2, 2(Cl)'
_chemical_formula_sum 'C4 H14 Cl2 N2 O2'
_chemical_formula_weight 193.07
_space_group_crystal_system monoclinic
_space_group_IT_number 15
_space_group_name_Hall '-C 2yc'
_space_group_name_H-M_alt 'C 1 2/c 1'
_atom_sites_solution_hydrogens mixed
_atom_sites_solution_primary direct
_atom_sites_solution_secondary difmap
_audit_creation_method SHELXL-2019/3
_audit_update_record
;
2025-06-01 deposited with the CCDC.	2025-12-30 downloaded from the CCDC.
;
_cell_angle_alpha 90
_cell_angle_beta 111.074(3)
_cell_angle_gamma 90
_cell_formula_units_Z 4
_cell_length_a 10.7011(9)
_cell_length_b 6.1485(7)
_cell_length_c 13.6061(15)
_cell_measurement_reflns_used 2049
_cell_measurement_temperature 100(2)
_cell_measurement_theta_max 30.518
_cell_measurement_theta_min 3.209
_cell_volume 835.35(15)
_computing_cell_refinement 'SAINT (Bruker, 2018)'
_computing_data_collection '<i>APEX3</i> (Bruker, 2018)'
_computing_data_reduction 'SAINT (Bruker, 2018)'
_computing_structure_refinement 'SHELXL-2019/2 (Sheldrick, 2019)'
_computing_structure_solution 'SHELXT (Sheldrick, 2016)'
_diffrn_ambient_temperature 100(2)
_diffrn_measured_fraction_theta_full 0.999
_diffrn_measured_fraction_theta_max 0.999
_diffrn_measurement_device_type 'Bruker SMART APEX II'
_diffrn_measurement_method \w
_diffrn_radiation_type MoK\a
_diffrn_radiation_wavelength 0.71073
_diffrn_reflns_av_R_equivalents 0.0393
_diffrn_reflns_av_unetI/netI 0.0382
_diffrn_reflns_Laue_measured_fraction_full 0.999
_diffrn_reflns_Laue_measured_fraction_max 0.999
_diffrn_reflns_limit_h_max 14
_diffrn_reflns_limit_h_min -14
_diffrn_reflns_limit_k_max 8
_diffrn_reflns_limit_k_min -8
_diffrn_reflns_limit_l_max 18
_diffrn_reflns_limit_l_min -18
_diffrn_reflns_number 4720
_diffrn_reflns_point_group_measured_fraction_full 0.999
_diffrn_reflns_point_group_measured_fraction_max 0.999
_diffrn_reflns_theta_full 25.242
_diffrn_reflns_theta_max 28.988
_diffrn_reflns_theta_min 3.209
_exptl_absorpt_coefficient_mu 0.725
_exptl_absorpt_correction_T_max 0.9281
_exptl_absorpt_correction_T_min 0.8525
_exptl_absorpt_correction_type multi-scan
_exptl_absorpt_process_details 'SADABS (Bruker, 2016)'
_exptl_crystal_colour colourless
_exptl_crystal_density_diffrn 1.535
_exptl_crystal_description prism
_exptl_crystal_F_000 408
_exptl_crystal_size_max 0.400
_exptl_crystal_size_mid 0.300
_exptl_crystal_size_min 0.300
_refine_diff_density_max 0.478
_refine_diff_density_min -0.272
_refine_diff_density_rms 0.071
_refine_ls_extinction_method none
_refine_ls_goodness_of_fit_ref 1.039
_refine_ls_hydrogen_treatment mixed
_refine_ls_matrix_type full
_refine_ls_number_parameters 58
_refine_ls_number_reflns 1120
_refine_ls_number_restraints 0
_refine_ls_restrained_S_all 1.039
_refine_ls_R_factor_all 0.0374
_refine_ls_R_factor_gt 0.0297
_refine_ls_shift/su_max 0.001
_refine_ls_shift/su_mean 0.000
_refine_ls_structure_factor_coef Fsqd
_refine_ls_weighting_details 'w=1/[\s^2^(Fo^2^)+(0.0169P)^2^+1.1053P] where P=(Fo^2^+2Fc^2^)/3'
_refine_ls_weighting_scheme calc
_refine_ls_wR_factor_gt 0.0586
_refine_ls_wR_factor_ref 0.0634
_reflns_Friedel_coverage 0.000
_reflns_number_gt 980
_reflns_number_total 1120
_reflns_threshold_expression 'I > 2\s(I)'
_cod_data_source_file d5ce01038a2.cif
_cod_data_source_block b_CCDC1
_cod_depositor_comments 'Adding full bibliography for 7251547--7251557.cif.'
_cod_original_sg_symbol_H-M 'C 2/c'
_cod_database_code 7251550
_shelx_shelxl_version_number 2019/3
_shelx_space_group_comment
;
The symmetry employed for this shelxl refinement is uniquely defined
by the following loop, which should always be used as a source of
symmetry information in preference to the above space-group names.
They are only intended as comments.
;
_shelx_estimated_absorpt_t_min 0.760
_shelx_estimated_absorpt_t_max 0.812
_publcif_funding_html
;
;

loop_
_space_group_symop_operation_xyz
'x, y, z'
'-x, y, -z+1/2'
'x+1/2, y+1/2, z'
'-x+1/2, y+1/2, -z+1/2'
'-x, -y, -z'
'x, -y, z-1/2'
'-x+1/2, -y+1/2, -z'
'x+1/2, -y+1/2, z-1/2'

loop_
_atom_site_label
_atom_site_type_symbol
_atom_site_fract_x
_atom_site_fract_y
_atom_site_fract_z
_atom_site_U_iso_or_equiv
_atom_site_adp_type
_atom_site_occupancy
_atom_site_site_symmetry_order
_atom_site_calc_flag
_atom_site_refinement_flags_posn
_atom_site_refinement_flags_adp
_atom_site_refinement_flags_occupancy
_atom_site_disorder_assembly
_atom_site_disorder_group
O1 O 0.55135(11) 0.5064(2) 0.72593(9) 0.0173(3) Uani 1 1 d . . . . .
H1 H 0.602(2) 0.401(4) 0.7578(19) 0.043(7) Uiso 1 1 d . . . . .
N1 N 0.54770(13) 0.9015(2) 0.60297(10) 0.0100(3) Uani 1 1 d . . . . .
H11 H 0.4983(18) 0.963(3) 0.6359(14) 0.013(4) Uiso 1 1 d . . . . .
H12 H 0.5996(19) 0.811(3) 0.6501(15) 0.022(5) Uiso 1 1 d . . . . .
C1 C 0.62960(15) 1.0672(2) 0.57304(12) 0.0106(3) Uani 1 1 d . . . . .
H111 H 0.691113 0.993521 0.544084 0.013 Uiso 1 1 calc R U . . .
H112 H 0.684292 1.150079 0.636259 0.013 Uiso 1 1 calc R U . . .
C2 C 0.46057(15) 0.7786(2) 0.50836(11) 0.0110(3) Uani 1 1 d . . . . .
H211 H 0.405263 0.672739 0.529553 0.013 Uiso 1 1 calc R U . . .
H212 H 0.517220 0.696807 0.477494 0.013 Uiso 1 1 calc R U . . .
Cl1 Cl 0.30426(3) 1.08617(6) 0.65728(3) 0.01142(11) Uani 1 1 d . . . . .

loop_
_atom_site_aniso_label
_atom_site_aniso_U_11
_atom_site_aniso_U_22
_atom_site_aniso_U_33
_atom_site_aniso_U_23
_atom_site_aniso_U_13
_atom_site_aniso_U_12
O1 0.0143(6) 0.0180(6) 0.0228(6) 0.0055(5) 0.0104(5) 0.0021(5)
N1 0.0097(6) 0.0108(6) 0.0086(6) 0.0011(5) 0.0024(5) 0.0016(5)
C1 0.0088(6) 0.0117(7) 0.0102(7) -0.0003(6) 0.0021(6) -0.0015(5)
C2 0.0118(7) 0.0089(7) 0.0105(7) -0.0014(5) 0.0020(6) -0.0009(5)
Cl1 0.01040(17) 0.01299(19) 0.01069(18) -0.00063(13) 0.00359(14) 0.00143(13)

loop_
_atom_type_symbol
_atom_type_description
_atom_type_scat_dispersion_real
_atom_type_scat_dispersion_imag
_atom_type_scat_source
C C 0.0033 0.0016 'International Tables Vol C Tables 4.2.6.8 and 6.1.1.4'
H H 0.0000 0.0000 'International Tables Vol C Tables 4.2.6.8 and 6.1.1.4'
Cl Cl 0.1484 0.1585 'International Tables Vol C Tables 4.2.6.8 and 6.1.1.4'
N N 0.0061 0.0033 'International Tables Vol C Tables 4.2.6.8 and 6.1.1.4'
O O 0.0106 0.0060 'International Tables Vol C Tables 4.2.6.8 and 6.1.1.4'

loop_
_geom_angle_atom_site_label_1
_geom_angle_atom_site_label_2
_geom_angle_atom_site_label_3
_geom_angle
_geom_angle_site_symmetry_1
_geom_angle_site_symmetry_3
_geom_angle_publ_flag
O1 O1 H1 102.5(16) 2_656 . ?
C1 N1 C2 110.83(11) . . ?
C1 N1 H11 111.2(12) . . ?
C2 N1 H11 110.4(12) . . ?
C1 N1 H12 110.6(13) . . ?
C2 N1 H12 110.0(13) . . ?
H11 N1 H12 103.6(16) . . ?
N1 C1 C2 110.17(12) . 5_676 ?
N1 C1 H111 109.6 . . ?
C2 C1 H111 109.6 5_676 . ?
N1 C1 H112 109.6 . . ?
C2 C1 H112 109.6 5_676 . ?
H111 C1 H112 108.1 . . ?
N1 C2 C1 110.49(12) . 5_676 ?
N1 C2 H211 109.6 . . ?
C1 C2 H211 109.6 5_676 . ?
N1 C2 H212 109.6 . . ?
C1 C2 H212 109.6 5_676 . ?
H211 C2 H212 108.1 . . ?

loop_
_geom_bond_atom_site_label_1
_geom_bond_atom_site_label_2
_geom_bond_distance
_geom_bond_site_symmetry_2
_geom_bond_publ_flag
O1 O1 1.468(2) 2_656 ?
O1 H1 0.86(2) . ?
N1 C1 1.4929(19) . ?
N1 C2 1.4947(19) . ?
N1 H11 0.890(18) . ?
N1 H12 0.88(2) . ?
C1 C2 1.512(2) 5_676 ?
C1 H111 0.9900 . ?
C1 H112 0.9900 . ?
C2 H211 0.9900 . ?
C2 H212 0.9900 . ?

loop_
_geom_hbond_atom_site_label_D
_geom_hbond_atom_site_label_H
_geom_hbond_atom_site_label_A
_geom_hbond_distance_DH
_geom_hbond_distance_HA
_geom_hbond_distance_DA
_geom_hbond_angle_DHA
_geom_hbond_site_symmetry_A
_geom_hbond_publ_flag
N1 H12 O1 0.88(2) 2.29(2) 2.9419(18) 131.4(16) . yes
O1 H1 Cl1 0.86(2) 2.29(3) 3.1342(13) 167(2) 2_646 yes
N1 H11 Cl1 0.890(18) 2.325(19) 3.1633(14) 156.9(16) . yes
N1 H12 Cl1 0.88(2) 2.56(2) 3.2223(14) 132.6(16) 3_545 yes

loop_
_geom_torsion_atom_site_label_1
_geom_torsion_atom_site_label_2
_geom_torsion_atom_site_label_3
_geom_torsion_atom_site_label_4
_geom_torsion
_geom_torsion_site_symmetry_1
_geom_torsion_site_symmetry_2
_geom_torsion_site_symmetry_3
_geom_torsion_site_symmetry_4
_geom_torsion_publ_flag
H1 O1 O1 H1 -79(3) 2_656 2_656 . . ?
